data_7702618
loop_
_publ_author_name
'Yamamoto, Youhei'
'Suzuki, Takayoshi'
'Kaizaki, Sumio'

_publ_section_title
;
 Syntheses, structures, magnetic, and spectroscopic properties of
 cobalt(ii), nickel(ii) and zinc(ii) complexes containing
 2-(6-methyl)pyridyl-substituted nitronyl and imino nitroxide&#x2020;
;
_journal_issue 19
_journal_name_full 'Journal of the Chemical Society, Dalton Transactions'
_journal_page_first 2943
_journal_paper_doi 10.1039/b103647p
_journal_year 2001
_chemical_formula_moiety '(Zn Cl2 (C13 H18 N3 O2))'
_chemical_formula_sum 'C13 H18 Cl2 N3 O2 Zn'
_chemical_formula_weight 384.57
_chemical_name_common '[ZnCl~2~(NITmepy)]'
_chemical_name_systematic
;

Dichloro(2-(2-pyridyl)-4,4,5,5-tetramethylimidazoline-1-oxyl-3-oxide)zinc(II
)
;
_space_group_IT_number 7
_space_group_name_Hall 'P -2yac'
_space_group_name_H-M_alt 'P 1 n 1'
_symmetry_cell_setting monoclinic
_symmetry_space_group_name_H-M 'P 1 n 1'
_atom_sites_solution_hydrogens geom
_atom_sites_solution_primary direct
_atom_sites_solution_secondary difmap
_audit_creation_method SHELXL-97
_cell_angle_alpha 90.00
_cell_angle_beta 95.74(2)
_cell_angle_gamma 90.00
_cell_formula_units_Z 4
_cell_length_a 7.380(3)
_cell_length_b 19.103(3)
_cell_length_c 11.853(2)
_cell_measurement_reflns_used 25
_cell_measurement_temperature 296(2)
_cell_measurement_theta_max 15.0
_cell_measurement_theta_min 14.7
_cell_volume 1662.7(8)
_computing_cell_refinement 'MSC/AFC Diffractometer Control'
_computing_data_collection 'MSC/AFC Diffractometer Control'
_computing_data_reduction 'teXsan Ver. 1.10'
_computing_molecular_graphics ORTEP
_computing_publication_material 'SHELXL-97 (Sheldrick, 1997)'
_computing_structure_refinement 'SHELXL-97 (Sheldrick, 1997)'
_computing_structure_solution 'SHELXS-86 (Sheldrick, 1990)'
_diffrn_ambient_temperature 296(2)
_diffrn_measured_fraction_theta_full 1.000
_diffrn_measured_fraction_theta_max 1.000
_diffrn_measurement_device_type 'Rigaku AFC5R'
_diffrn_measurement_method \w-2\q
_diffrn_radiation_monochromator graphite
_diffrn_radiation_source 'rotating anode'
_diffrn_radiation_type 'Mo K\a'
_diffrn_radiation_wavelength 0.71069
_diffrn_reflns_av_R_equivalents 0.041
_diffrn_reflns_av_sigmaI/netI 0.0533
_diffrn_reflns_limit_h_max 0
_diffrn_reflns_limit_h_min -10
_diffrn_reflns_limit_k_max 26
_diffrn_reflns_limit_k_min 0
_diffrn_reflns_limit_l_max 16
_diffrn_reflns_limit_l_min -16
_diffrn_reflns_number 5204
_diffrn_reflns_theta_full 29.98
_diffrn_reflns_theta_max 29.98
_diffrn_reflns_theta_min 2.03
_diffrn_standards_decay_% -12.52
_diffrn_standards_interval_count 150
_diffrn_standards_number 3
_exptl_absorpt_coefficient_mu 1.805
_exptl_absorpt_correction_T_max 1.000
_exptl_absorpt_correction_T_min 0.854
_exptl_absorpt_correction_type psi-scan
_exptl_absorpt_process_details '(North, Phillips & Mathews, 1968)'
_exptl_crystal_colour 'dark purple'
_exptl_crystal_density_diffrn 1.536
_exptl_crystal_density_method 'not measured'
_exptl_crystal_description column
_exptl_crystal_F_000 788
_exptl_crystal_size_max 0.60
_exptl_crystal_size_mid 0.28
_exptl_crystal_size_min 0.18
_refine_diff_density_max 0.276
_refine_diff_density_min -0.553
_refine_diff_density_rms 0.066
_refine_ls_abs_structure_details 'Flack H D (1983), Acta Cryst. A39, 876-881'
_refine_ls_abs_structure_Flack -0.002(13)
_refine_ls_extinction_method none
_refine_ls_goodness_of_fit_ref 1.001
_refine_ls_hydrogen_treatment constr
_refine_ls_matrix_type full
_refine_ls_number_parameters 387
_refine_ls_number_reflns 5203
_refine_ls_number_restraints 0
_refine_ls_restrained_S_all 1.001
_refine_ls_R_factor_all 0.0960
_refine_ls_R_factor_gt 0.0338
_refine_ls_shift/su_max 0.003
_refine_ls_shift/su_mean 0.000
_refine_ls_structure_factor_coef Fsqd
_refine_ls_weighting_details 'calc w=1/[\s^2^(Fo^2^)+(0.0446P)^2^+0.0000P] where P=(Fo^2^+2Fc^2^)/3'
_refine_ls_weighting_scheme calc
_refine_ls_wR_factor_gt 0.0817
_refine_ls_wR_factor_ref 0.0987
_reflns_number_gt 3139
_reflns_number_total 5203
_reflns_threshold_expression 'I > 2\s(I)'
_cod_data_source_file b103647p.txt
_cod_data_source_block ZnNITmpy
_cod_original_cell_volume 1662.6(8)
_cod_database_code 7702618

loop_
_symmetry_equiv_pos_as_xyz
'x, y, z'
'x+1/2, -y, z+1/2'

loop_
_atom_site_label
_atom_site_type_symbol
_atom_site_fract_x
_atom_site_fract_y
_atom_site_fract_z
_atom_site_U_iso_or_equiv
_atom_site_adp_type
_atom_site_occupancy
_atom_site_symmetry_multiplicity
_atom_site_calc_flag
_atom_site_refinement_flags
Zn1 Zn 0.5000 0.03674(3) 0.5000 0.04572(14) Uani 1 1 d .
Zn2 Zn -0.03659(14) 0.33328(3) 0.16058(7) 0.06079(19) Uani 1 1 d .
Cl1 Cl 0.2547(2) 0.02210(8) 0.58838(15) 0.0664(4) Uani 1 1 d .
Cl2 Cl 0.6579(3) -0.04970(8) 0.44056(13) 0.0725(4) Uani 1 1 d .
Cl21 Cl -0.3084(3) 0.37974(10) 0.1603(3) 0.1134(9) Uani 1 1 d .
Cl22 Cl 0.1160(4) 0.32576(13) 0.01345(18) 0.1164(9) Uani 1 1 d .
O1 O 0.6741(5) 0.09218(18) 0.6099(3) 0.0469(8) Uani 1 1 d .
O2 O 0.3568(7) 0.3004(2) 0.5896(4) 0.0746(13) Uani 1 1 d .
O21 O 0.1319(6) 0.3827(2) 0.2824(3) 0.0629(11) Uani 1 1 d .
O22 O -0.1645(8) 0.3137(2) 0.5870(4) 0.0775(14) Uani 1 1 d .
N1 N 0.5987(6) 0.1503(2) 0.6395(3) 0.0407(9) Uani 1 1 d .
N2 N 0.4492(6) 0.2490(2) 0.6292(4) 0.0489(10) Uani 1 1 d .
N3 N 0.4560(6) 0.1260(2) 0.3988(3) 0.0417(9) Uani 1 1 d .
N21 N 0.0643(6) 0.3834(2) 0.3793(4) 0.0474(10) Uani 1 1 d .
N22 N -0.0745(7) 0.3508(2) 0.5242(3) 0.0511(10) Uani 1 1 d .
N23 N -0.0559(6) 0.2477(2) 0.2712(3) 0.0449(9) Uani 1 1 d .
C1 C 0.5125(7) 0.1963(2) 0.5682(4) 0.0405(10) Uani 1 1 d .
C2 C 0.6171(7) 0.1739(3) 0.7606(4) 0.0437(11) Uani 1 1 d .
C3 C 0.4750(8) 0.2342(3) 0.7551(4) 0.0495(12) Uani 1 1 d .
C4 C 0.5765(9) 0.1127(3) 0.8350(4) 0.0555(13) Uani 1 1 d .
H4A H 0.4662 0.0902 0.8041 0.070 Uiso 1 1 calc R
H4B H 0.5622 0.1292 0.9101 0.070 Uiso 1 1 calc R
H4C H 0.6753 0.0799 0.8381 0.070 Uiso 1 1 calc R
C5 C 0.8147(8) 0.1961(3) 0.7844(4) 0.0583(14) Uani 1 1 d .
H5A H 0.8925 0.1587 0.7646 0.072 Uiso 1 1 calc R
H5B H 0.8404 0.2068 0.8635 0.072 Uiso 1 1 calc R
H5C H 0.8363 0.2368 0.7401 0.072 Uiso 1 1 calc R
C6 C 0.2869(9) 0.2114(4) 0.7845(6) 0.0723(17) Uani 1 1 d .
H6A H 0.1998 0.2475 0.7628 0.091 Uiso 1 1 calc R
H6B H 0.2908 0.2033 0.8646 0.091 Uiso 1 1 calc R
H6C H 0.2519 0.1690 0.7445 0.091 Uiso 1 1 calc R
C7 C 0.5372(11) 0.3006(3) 0.8183(6) 0.078(2) Uani 1 1 d .
H7A H 0.5609 0.2905 0.8978 0.096 Uiso 1 1 calc R
H7B H 0.4435 0.3355 0.8071 0.096 Uiso 1 1 calc R
H7C H 0.6464 0.3176 0.7900 0.096 Uiso 1 1 calc R
C8 C 0.4824(7) 0.1902(3) 0.4440(4) 0.0428(11) Uani 1 1 d .
C9 C 0.4748(8) 0.2508(3) 0.3796(5) 0.0546(14) Uani 1 1 d .
H9 H 0.4959 0.2945 0.4128 0.066 Uiso 1 1 calc R
C10 C 0.4339(9) 0.2433(4) 0.2628(5) 0.0665(17) Uani 1 1 d .
H10 H 0.4295 0.2825 0.2161 0.077 Uiso 1 1 calc R
C11 C 0.4008(10) 0.1792(4) 0.2175(5) 0.0659(18) Uani 1 1 d .
H11 H 0.3700 0.1746 0.1398 0.080 Uiso 1 1 calc R
C12 C 0.4124(8) 0.1194(3) 0.2862(4) 0.0513(13) Uani 1 1 d .
C13 C 0.3747(10) 0.0488(3) 0.2382(5) 0.0719(18) Uani 1 1 d .
H13A H 0.2904 0.0250 0.2815 0.087 Uiso 1 1 calc R
H13B H 0.4861 0.0227 0.2410 0.087 Uiso 1 1 calc R
H13C H 0.3231 0.0530 0.1609 0.087 Uiso 1 1 calc R
C21 C -0.0120(7) 0.3296(2) 0.4277(4) 0.0431(11) Uani 1 1 d .
C22 C 0.0727(9) 0.4493(3) 0.4503(5) 0.0519(13) Uani 1 1 d .
C23 C -0.0458(9) 0.4272(3) 0.5462(5) 0.0573(14) Uani 1 1 d .
C24 C 0.0050(13) 0.5088(3) 0.3772(6) 0.086(2) Uani 1 1 d .
H24A H 0.0044 0.5506 0.4221 0.111 Uiso 1 1 calc R
H24B H -0.1164 0.4989 0.3442 0.111 Uiso 1 1 calc R
H24C H 0.0833 0.5153 0.3181 0.111 Uiso 1 1 calc R
C25 C 0.2751(10) 0.4590(3) 0.4888(6) 0.0745(19) Uani 1 1 d .
H25A H 0.3195 0.4191 0.5322 0.086 Uiso 1 1 calc R
H25B H 0.2916 0.5004 0.5347 0.086 Uiso 1 1 calc R
H25C H 0.3415 0.4638 0.4236 0.086 Uiso 1 1 calc R
C26 C -0.2307(13) 0.4599(5) 0.5387(10) 0.117(4) Uani 1 1 d .
H26A H -0.2194 0.5086 0.5583 0.139 Uiso 1 1 calc R
H26B H -0.3032 0.4367 0.5903 0.139 Uiso 1 1 calc R
H26C H -0.2882 0.4553 0.4628 0.139 Uiso 1 1 calc R
C27 C 0.0474(14) 0.4346(4) 0.6659(6) 0.101(3) Uani 1 1 d .
H27A H -0.0272 0.4137 0.7186 0.128 Uiso 1 1 calc R
H27B H 0.0650 0.4833 0.6837 0.128 Uiso 1 1 calc R
H27C H 0.1634 0.4114 0.6710 0.128 Uiso 1 1 calc R
C28 C -0.0281(7) 0.2572(2) 0.3844(4) 0.0423(10) Uani 1 1 d .
C29 C -0.0218(7) 0.2016(3) 0.4605(4) 0.0479(12) Uani 1 1 d .
H29 H -0.0005 0.2092 0.5382 0.057 Uiso 1 1 calc R
C30 C -0.0483(8) 0.1345(3) 0.4175(5) 0.0526(13) Uani 1 1 d .
H30 H -0.0418 0.0960 0.4658 0.064 Uiso 1 1 calc R
C31 C -0.0839(8) 0.1258(3) 0.3034(5) 0.0542(13) Uani 1 1 d .
H31 H -0.1055 0.0811 0.2738 0.067 Uiso 1 1 calc R
C32 C -0.0882(8) 0.1833(3) 0.2305(5) 0.0506(12) Uani 1 1 d .
C33 C -0.1309(13) 0.1753(3) 0.1044(5) 0.080(2) Uani 1 1 d .
H33A H -0.1871 0.2174 0.0736 0.096 Uiso 1 1 calc R
H33B H -0.2125 0.1366 0.0889 0.096 Uiso 1 1 calc R
H33C H -0.0203 0.1669 0.0703 0.096 Uiso 1 1 calc R

loop_
_atom_site_aniso_label
_atom_site_aniso_U_11
_atom_site_aniso_U_22
_atom_site_aniso_U_33
_atom_site_aniso_U_23
_atom_site_aniso_U_13
_atom_site_aniso_U_12
Zn1 0.0559(3) 0.0394(3) 0.0417(3) -0.0009(3) 0.0036(2) 0.0066(3)
Zn2 0.0845(5) 0.0527(4) 0.0450(3) 0.0073(3) 0.0060(3) -0.0062(4)
Cl1 0.0627(9) 0.0654(9) 0.0732(9) 0.0178(7) 0.0170(7) 0.0034(7)
Cl2 0.0882(11) 0.0656(9) 0.0632(8) -0.0180(7) 0.0050(8) 0.0273(8)
Cl21 0.0830(13) 0.0668(11) 0.188(2) 0.0550(13) 0.0018(14) 0.0056(10)
Cl22 0.170(2) 0.1239(17) 0.0618(11) -0.0143(11) 0.0466(14) -0.0335(17)
O1 0.053(2) 0.0447(18) 0.0422(17) -0.0038(14) -0.0003(15) 0.0146(16)
O2 0.100(3) 0.046(2) 0.076(3) 0.003(2) 0.001(3) 0.026(2)
O21 0.083(3) 0.058(2) 0.051(2) -0.0059(17) 0.024(2) -0.023(2)
O22 0.119(4) 0.062(3) 0.057(2) -0.0051(19) 0.037(3) -0.025(3)
N1 0.042(2) 0.041(2) 0.0387(19) -0.0001(16) 0.0005(17) 0.0006(17)
N2 0.051(2) 0.035(2) 0.060(3) -0.0016(18) 0.000(2) -0.001(2)
N3 0.046(2) 0.046(2) 0.0342(19) 0.0027(16) 0.0054(17) 0.0001(19)
N21 0.057(3) 0.039(2) 0.047(2) -0.0031(17) 0.006(2) -0.0086(19)
N22 0.064(3) 0.044(2) 0.046(2) -0.0047(18) 0.010(2) -0.010(2)
N23 0.051(2) 0.0366(19) 0.046(2) -0.0022(16) 0.0009(18) -0.0026(18)
C1 0.040(3) 0.039(2) 0.042(3) 0.0008(19) 0.000(2) 0.004(2)
C2 0.051(3) 0.047(3) 0.034(2) 0.0008(19) 0.007(2) -0.003(2)
C3 0.061(3) 0.044(3) 0.044(2) -0.005(2) 0.008(2) 0.001(2)
C4 0.074(4) 0.053(3) 0.041(3) 0.002(2) 0.014(3) 0.000(3)
C5 0.052(3) 0.078(4) 0.043(3) -0.004(3) -0.002(2) -0.009(3)
C6 0.064(4) 0.076(4) 0.081(4) -0.008(3) 0.026(3) 0.001(3)
C7 0.098(5) 0.057(4) 0.077(4) -0.024(3) -0.001(4) -0.005(4)
C8 0.040(3) 0.042(3) 0.046(3) 0.009(2) 0.004(2) 0.002(2)
C9 0.053(3) 0.052(3) 0.059(3) 0.013(2) 0.002(3) -0.006(3)
C10 0.063(4) 0.080(4) 0.056(3) 0.032(3) 0.004(3) -0.002(3)
C11 0.065(4) 0.092(5) 0.040(3) 0.016(3) -0.001(3) -0.006(4)
C12 0.049(3) 0.065(3) 0.039(2) 0.007(2) -0.001(2) -0.003(3)
C13 0.082(5) 0.084(4) 0.047(3) -0.012(3) -0.007(3) 0.002(4)
C21 0.050(3) 0.039(2) 0.039(2) 0.0018(18) 0.001(2) -0.004(2)
C22 0.068(4) 0.031(2) 0.056(3) -0.005(2) 0.007(3) -0.004(2)
C23 0.071(4) 0.040(3) 0.062(3) -0.009(2) 0.010(3) 0.001(3)
C24 0.131(7) 0.045(3) 0.083(5) 0.011(3) 0.018(5) 0.014(4)
C25 0.077(5) 0.059(4) 0.085(5) -0.020(3) 0.000(4) -0.012(3)
C26 0.098(7) 0.098(7) 0.165(10) 0.027(6) 0.059(7) 0.032(5)
C27 0.164(9) 0.076(5) 0.062(4) -0.017(4) 0.007(5) -0.039(5)
C28 0.046(3) 0.038(2) 0.042(2) -0.0024(19) -0.001(2) -0.003(2)
C29 0.054(3) 0.041(2) 0.047(2) 0.007(2) -0.001(2) -0.007(2)
C30 0.052(3) 0.039(2) 0.065(3) 0.009(2) -0.001(3) 0.002(2)
C31 0.055(3) 0.038(3) 0.069(4) -0.007(2) 0.005(3) -0.003(2)
C32 0.059(3) 0.040(2) 0.050(3) -0.004(2) -0.002(2) -0.001(2)
C33 0.128(6) 0.055(3) 0.053(3) -0.010(3) -0.005(4) -0.003(4)

loop_
_atom_type_symbol
_atom_type_description
_atom_type_scat_dispersion_real
_atom_type_scat_dispersion_imag
_atom_type_scat_source
Zn Zn 0.2839 1.4301 'International Tables Vol C Tables 4.2.6.8 and 6.1.1.4'
Cl Cl 0.1484 0.1585 'International Tables Vol C Tables 4.2.6.8 and 6.1.1.4'
C C 0.0033 0.0016 'International Tables Vol C Tables 4.2.6.8 and 6.1.1.4'
H H 0.0000 0.0000 'International Tables Vol C Tables 4.2.6.8 and 6.1.1.4'
N N 0.0061 0.0033 'International Tables Vol C Tables 4.2.6.8 and 6.1.1.4'
O O 0.0106 0.0060 'International Tables Vol C Tables 4.2.6.8 and 6.1.1.4'

loop_
_geom_angle_atom_site_label_1
_geom_angle_atom_site_label_2
_geom_angle_atom_site_label_3
_geom_angle
O1 Zn1 N3 89.70(15)
O1 Zn1 Cl2 106.14(11)
N3 Zn1 Cl2 119.33(12)
O1 Zn1 Cl1 104.97(11)
N3 Zn1 Cl1 106.80(12)
Cl2 Zn1 Cl1 123.40(7)
O21 Zn2 N23 89.59(16)
O21 Zn2 Cl22 105.70(14)
N23 Zn2 Cl22 121.36(14)
O21 Zn2 Cl21 107.84(15)
N23 Zn2 Cl21 101.28(13)
Cl22 Zn2 Cl21 124.95(12)
N1 O1 Zn1 110.8(3)
N21 O21 Zn2 111.7(3)
O1 N1 C1 125.4(4)
O1 N1 C2 120.8(4)
C1 N1 C2 113.6(4)
O2 N2 C1 125.8(4)
O2 N2 C3 121.6(4)
C1 N2 C3 111.9(4)
C8 N3 C12 119.3(4)
C8 N3 Zn1 120.5(3)
C12 N3 Zn1 120.0(4)
O21 N21 C21 126.3(4)
O21 N21 C22 120.2(4)
C21 N21 C22 113.5(4)
O22 N22 C21 125.5(4)
O22 N22 C23 121.3(4)
C21 N22 C23 112.9(4)
C32 N23 C28 119.2(4)
C32 N23 Zn2 120.7(3)
C28 N23 Zn2 120.1(3)
N1 C1 N2 108.7(4)
N1 C1 C8 126.6(4)
N2 C1 C8 124.7(4)
N1 C2 C4 108.8(4)
N1 C2 C5 104.8(4)
C4 C2 C5 110.5(5)
N1 C2 C3 100.7(4)
C4 C2 C3 115.2(4)
C5 C2 C3 115.6(5)
N2 C3 C7 109.4(5)
N2 C3 C6 104.5(5)
C7 C3 C6 111.2(5)
N2 C3 C2 101.5(4)
C7 C3 C2 115.3(5)
C6 C3 C2 113.8(5)
C2 C4 H4A 109.5
C2 C4 H4B 109.5
H4A C4 H4B 109.5
C2 C4 H4C 109.5
H4A C4 H4C 109.5
H4B C4 H4C 109.5
C2 C5 H5A 109.5
C2 C5 H5B 109.5
H5A C5 H5B 109.5
C2 C5 H5C 109.5
H5A C5 H5C 109.5
H5B C5 H5C 109.5
C3 C6 H6A 109.5
C3 C6 H6B 109.5
H6A C6 H6B 109.5
C3 C6 H6C 109.5
H6A C6 H6C 109.5
H6B C6 H6C 109.5
C3 C7 H7A 109.5
C3 C7 H7B 109.5
H7A C7 H7B 109.5
C3 C7 H7C 109.5
H7A C7 H7C 109.5
H7B C7 H7C 109.5
N3 C8 C9 123.2(5)
N3 C8 C1 118.1(4)
C9 C8 C1 118.7(5)
C8 C9 C10 117.0(6)
C8 C9 H9 121.5
C10 C9 H9 121.5
C11 C10 C9 120.0(5)
C11 C10 H10 120.0
C9 C10 H10 120.0
C10 C11 C12 120.7(6)
C10 C11 H11 119.7
C12 C11 H11 119.7
N3 C12 C11 119.7(5)
N3 C12 C13 118.9(5)
C11 C12 C13 121.4(5)
C12 C13 H13A 109.5
C12 C13 H13B 109.5
H13A C13 H13B 109.5
C12 C13 H13C 109.5
H13A C13 H13C 109.5
H13B C13 H13C 109.5
N21 C21 N22 109.4(4)
N21 C21 C28 126.7(4)
N22 C21 C28 123.9(4)
C24 C22 N21 108.6(5)
C24 C22 C25 110.0(6)
N21 C22 C25 104.6(5)
C24 C22 C23 116.8(6)
N21 C22 C23 100.7(4)
C25 C22 C23 114.7(5)
N22 C23 C26 106.5(6)
N22 C23 C27 107.2(5)
C26 C23 C27 110.0(7)
N22 C23 C22 102.6(4)
C26 C23 C22 114.8(6)
C27 C23 C22 114.9(6)
C22 C24 H24A 109.5
C22 C24 H24B 109.5
H24A C24 H24B 109.5
C22 C24 H24C 109.5
H24A C24 H24C 109.5
H24B C24 H24C 109.5
C22 C25 H25A 109.5
C22 C25 H25B 109.5
H25A C25 H25B 109.5
C22 C25 H25C 109.5
H25A C25 H25C 109.5
H25B C25 H25C 109.5
C23 C26 H26A 109.5
C23 C26 H26B 109.5
H26A C26 H26B 109.5
C23 C26 H26C 109.5
H26A C26 H26C 109.5
H26B C26 H26C 109.5
C23 C27 H27A 109.5
C23 C27 H27B 109.5
H27A C27 H27B 109.5
C23 C27 H27C 109.5
H27A C27 H27C 109.5
H27B C27 H27C 109.5
N6 C28 C29 122.3(4)
N6 C28 C21 118.0(4)
C29 C28 C21 119.6(4)
C30 C29 C28 118.2(5)
C30 C29 H29 120.9
C28 C29 H29 120.9
C31 C30 C29 119.0(5)
C31 C30 H30 120.5
C29 C30 H30 120.5
C30 C31 C32 120.5(5)
C30 C31 H31 119.7
C32 C31 H31 119.7
N23 C32 C31 120.6(5)
N23 C32 C33 117.7(5)
C31 C32 C33 121.6(5)
C32 C33 H33A 109.5
C32 C33 H33B 109.5
H33A C33 H33B 109.5
C32 C33 H33C 109.5
H33A C33 H33C 109.5
H33B C33 H33C 109.5

loop_
_geom_bond_atom_site_label_1
_geom_bond_atom_site_label_2
_geom_bond_distance
Zn1 O1 2.034(3)
Zn1 N3 2.091(4)
Zn1 Cl2 2.1784(16)
Zn1 Cl1 2.1978(18)
Zn2 O21 2.040(4)
Zn2 N23 2.110(4)
Zn2 Cl22 2.173(2)
Zn2 Cl21 2.193(3)
O1 N1 1.305(5)
O2 N2 1.259(6)
O21 N21 1.297(6)
O22 N22 1.263(6)
N1 C1 1.335(6)
N1 C2 1.498(6)
N2 C1 1.350(6)
N2 C3 1.511(7)
N3 C8 1.345(6)
N3 C12 1.347(6)
N21 C21 1.328(6)
N21 C22 1.512(6)
N22 C21 1.339(6)
N22 C23 1.494(7)
N23 C32 1.334(6)
N23 C28 1.349(6)
C1 C8 1.472(6)
C2 C4 1.511(7)
C2 C5 1.518(8)
C2 C3 1.555(7)
C3 C7 1.521(7)
C3 C6 1.528(8)
C4 H4A 0.9600
C4 H4B 0.9600
C4 H4C 0.9600
C5 H5A 0.9600
C5 H5B 0.9600
C5 H5C 0.9600
C6 H6A 0.9600
C6 H6B 0.9600
C6 H6C 0.9600
C7 H7A 0.9600
C7 H7B 0.9600
C7 H7C 0.9600
C8 C9 1.383(7)
C9 C10 1.395(9)
C9 H9 0.9300
C10 C11 1.350(9)
C10 H10 0.9300
C11 C12 1.400(8)
C11 H11 0.9300
C12 C13 1.479(8)
C13 H13A 0.9600
C13 H13B 0.9600
C13 H13C 0.9600
C21 C28 1.477(6)
C22 C24 1.485(8)
C22 C25 1.529(9)
C22 C23 1.559(8)
C23 C26 1.495(10)
C23 C27 1.521(9)
C24 H24A 0.9600
C24 H24B 0.9600
C24 H24C 0.9600
C25 H25A 0.9600
C25 H25B 0.9600
C25 H25C 0.9600
C26 H26A 0.9600
C26 H26B 0.9600
C26 H26C 0.9600
C27 H27A 0.9600
C27 H27B 0.9600
C27 H27C 0.9600
C28 C29 1.391(7)
C29 C30 1.386(7)
C29 H29 0.9300
C30 C31 1.362(8)
C30 H30 0.9300
C31 C32 1.397(8)
C31 H31 0.9300
C32 C33 1.504(7)
C33 H33A 0.9600
C33 H33B 0.9600
C33 H33C 0.9600

loop_
_geom_torsion_atom_site_label_1
_geom_torsion_atom_site_label_2
_geom_torsion_atom_site_label_3
_geom_torsion_atom_site_label_4
_geom_torsion
N3 Zn1 O1 N1 51.3(3)
Cl2 Zn1 O1 N1 171.9(3)
Cl1 Zn1 O1 N1 -56.0(3)
N23 Zn2 O21 N21 -50.1(4)
Cl22 Zn2 O21 N21 -172.7(3)
Cl21 Zn2 O21 N21 51.6(4)
Zn1 O1 N1 C1 -49.1(5)
Zn1 O1 N1 C2 136.2(4)
O1 Zn1 N3 C8 -24.4(4)
Cl2 Zn1 N3 C8 -132.8(3)
Cl1 Zn1 N3 C8 81.2(4)
O1 Zn1 N3 C12 151.2(4)
Cl2 Zn1 N3 C12 42.8(4)
Cl1 Zn1 N3 C12 -103.2(4)
Zn2 O21 N21 C21 45.4(6)
Zn2 O21 N21 C22 -136.3(4)
O21 Zn2 N23 C32 -152.1(4)
Cl22 Zn2 N23 C32 -43.9(5)
Cl21 Zn2 N23 C32 99.7(4)
O21 Zn2 N23 C28 25.1(4)
Cl22 Zn2 N23 C28 133.3(4)
Cl21 Zn2 N23 C28 -83.1(4)
O1 N1 C1 N2 178.7(4)
C2 N1 C1 N2 -6.3(6)
O1 N1 C1 C8 1.3(8)
C2 N1 C1 C8 176.3(4)
O2 N2 C1 N1 -177.8(5)
C3 N2 C1 N1 -7.2(6)
O2 N2 C1 C8 -0.3(9)
C3 N2 C1 C8 170.3(4)
O1 N1 C2 C4 -47.3(6)
C1 N1 C2 C4 137.5(5)
O1 N1 C2 C5 71.0(5)
C1 N1 C2 C5 -104.3(5)
O1 N1 C2 C3 -168.7(4)
C1 N1 C2 C3 16.0(5)
O2 N2 C3 C7 -50.1(7)
C1 N2 C3 C7 138.8(5)
O2 N2 C3 C6 69.1(6)
C1 N2 C3 C6 -102.0(5)
O2 N2 C3 C2 -172.4(5)
C1 N2 C3 C2 16.5(5)
N1 C2 C3 N2 -17.8(5)
C4 C2 C3 N2 -134.6(4)
C5 C2 C3 N2 94.4(5)
N1 C2 C3 C7 -135.9(5)
C4 C2 C3 C7 107.3(6)
C5 C2 C3 C7 -23.7(7)
N1 C2 C3 C6 93.9(5)
C4 C2 C3 C6 -23.0(6)
C5 C2 C3 C6 -153.9(5)
C12 N3 C8 C9 -2.8(7)
Zn1 N3 C8 C9 172.8(4)
C12 N3 C8 C1 174.3(5)
Zn1 N3 C8 C1 -10.1(6)
N1 C1 C8 N3 33.8(7)
N2 C1 C8 N3 -143.2(6)
N1 C1 C8 C9 -149.0(6)
N2 C1 C8 C9 34.0(7)
N3 C8 C9 C10 1.3(8)
C1 C8 C9 C10 -175.8(5)
C8 C9 C10 C11 1.2(9)
C9 C10 C11 C12 -2.0(10)
C8 N3 C12 C11 2.0(8)
Zn1 N3 C12 C11 -173.7(5)
C8 N3 C12 C13 -177.0(5)
Zn1 N3 C12 C13 7.3(7)
C10 C11 C12 N3 0.4(10)
C10 C11 C12 C13 179.3(6)
O21 N21 C21 N22 -176.8(5)
C22 N21 C21 N22 4.9(6)
O21 N21 C21 C28 3.2(9)
C22 N21 C21 C28 -175.1(5)
O22 N22 C21 N21 175.3(5)
C23 N22 C21 N21 1.8(6)
O22 N22 C21 C28 -4.7(9)
C23 N22 C21 C28 -178.1(5)
O21 N21 C22 C24 49.4(7)
C21 N21 C22 C24 -132.2(6)
O21 N21 C22 C25 -68.1(6)
C21 N21 C22 C25 110.4(6)
O21 N21 C22 C23 172.6(5)
C21 N21 C22 C23 -8.9(6)
O22 N22 C23 C26 -60.0(8)
C21 N22 C23 C26 113.7(7)
O22 N22 C23 C27 57.7(8)
C21 N22 C23 C27 -128.6(6)
O22 N22 C23 C22 179.0(5)
C21 N22 C23 C22 -7.2(6)
C24 C22 C23 N22 126.2(6)
N21 C22 C23 N22 8.8(5)
C25 C22 C23 N22 -102.9(5)
C24 C22 C23 C26 11.1(8)
N21 C22 C23 C26 -106.3(7)
C25 C22 C23 C26 142.1(6)
C24 C22 C23 C27 -117.9(7)
N21 C22 C23 C27 124.7(6)
C25 C22 C23 C27 13.1(7)
C32 N23 C28 C29 3.6(8)
Zn2 N23 C28 C29 -173.6(4)
C32 N23 C28 C21 -173.7(5)
Zn2 N23 C28 C21 9.1(6)
N21 C21 C28 N23 -35.4(8)
N22 C21 C28 N23 144.6(5)
N21 C21 C28 C29 147.3(5)
N22 C21 C28 C29 -32.7(8)
N23 C28 C29 C30 -1.1(8)
C21 C28 C29 C30 176.2(5)
C28 C29 C30 C31 -1.7(8)
C29 C30 C31 C32 1.9(9)
C28 N23 C32 C31 -3.3(8)
Zn2 N23 C32 C31 173.9(4)
C28 N23 C32 C33 176.0(6)
Zn2 N23 C32 C33 -6.7(8)
C30 C31 C32 N6 0.6(9)
C30 C31 C32 C33 -178.7(6)
